data_2106317
loop_
_publ_author_name
'Gerardin, R.'
'Aubry, J.'

_publ_section_title
;
 Structure cristalline de la phase Mg As4
;
_journal_name_full 'Acta Crystallographica B (24,1968-38,1982)'
_journal_page_first 2091
_journal_page_last 2094
_journal_volume 33
_journal_year 1977
_chemical_formula_sum 'As4 Mg'
_chemical_name_systematic 'Mg As4'
_space_group_IT_number 92
_symmetry_space_group_name_Hall 'P 4abw 2nw'
_symmetry_space_group_name_H-M 'P 41 21 2'
_cell_angle_alpha 90
_cell_angle_beta 90
_cell_angle_gamma 90
_cell_formula_units_Z 4
_cell_length_a 5.385
_cell_length_b 5.385
_cell_length_c 15.798
_cell_volume 458.114
_citation_journal_id_ASTM ACBCAR
_cod_data_source_file Gerardin_ACBCAR_1977_566.cif
_cod_data_source_block As4Mg1
_cod_original_formula_sum 'As4 Mg1'
_cod_database_code 2106317

loop_
_symmetry_equiv_pos_as_xyz
x,y,z
-y+1/2,x+1/2,z+1/4
-x,-y,z+1/2
y+1/2,-x+1/2,z+3/4
x+1/2,-y+1/2,-z+3/4
y,x,-z
-x+1/2,y+1/2,-z+1/4
-y,-x,-z+1/2

loop_
_atom_site_label
_atom_site_type_symbol
_atom_site_fract_x
_atom_site_fract_y
_atom_site_fract_z
_atom_site_occupancy
_atom_site_U_iso_or_equiv
As2 As 0.6754 0.0668 0.2029 1 0.0
As1 As 0.0994 -0.0233 0.3749 1 0.0
Mg1 Mg 0.198 0.198 0 1 0.0
